data_7024083
loop_
_publ_author_name
'Gaderbauer, Walter'
'Balatoni, Istvan'
'Wagner, Harald'
'Baumgartner, Judith'
'Marschner, Christoph'

_publ_section_title
;
 Synthesis and structural diversity of oligosilanylzinc compounds.
;
_journal_issue 6
_journal_name_full 'Dalton transactions (Cambridge, England : 2003)'
_journal_page_first 1598
_journal_page_last 1603
_journal_paper_doi 10.1039/b910463a
_journal_volume 39
_journal_year 2010
_chemical_formula_sum 'C34 H102 Si16 Zn'
_chemical_formula_weight 1025.97
_chemical_name_systematic
;
?
;
_space_group_IT_number 14
_symmetry_cell_setting monoclinic
_symmetry_space_group_name_Hall '-P 2yn'
_symmetry_space_group_name_H-M 'P 1 21/n 1'
_atom_sites_solution_hydrogens geom
_atom_sites_solution_primary direct
_atom_sites_solution_secondary difmap
_audit_creation_method SHELXL-97
_cell_angle_alpha 90.00
_cell_angle_beta 100.33(3)
_cell_angle_gamma 90.00
_cell_formula_units_Z 4
_cell_length_a 16.261(3)
_cell_length_b 9.6806(19)
_cell_length_c 41.968(8)
_cell_measurement_temperature 100(2)
_cell_volume 6499(2)
_computing_cell_refinement 'Bruker XSCANS'
_computing_data_collection 'Bruker XSCANS'
_computing_data_reduction 'Bruker SHELXTL'
_computing_molecular_graphics 'Bruker SHELXTL'
_computing_publication_material 'Bruker SHELXTL'
_computing_structure_refinement 'SHELXL-97 (Sheldrick, 1997)'
_computing_structure_solution 'SHELXS-97 (Sheldrick, 1990)'
_diffrn_ambient_temperature 100(2)
_diffrn_measured_fraction_theta_full 1.000
_diffrn_measured_fraction_theta_max 1.000
_diffrn_measurement_device_type 'Bruker SMART APEX'
_diffrn_measurement_method '\w scans'
_diffrn_radiation_monochromator graphite
_diffrn_radiation_source 'fine-focus sealed tube'
_diffrn_radiation_type MoK\a
_diffrn_radiation_wavelength 0.71073
_diffrn_reflns_av_R_equivalents 0.0798
_diffrn_reflns_av_sigmaI/netI 0.0674
_diffrn_reflns_limit_h_max 17
_diffrn_reflns_limit_h_min -17
_diffrn_reflns_limit_k_max 10
_diffrn_reflns_limit_k_min -10
_diffrn_reflns_limit_l_max 45
_diffrn_reflns_limit_l_min -45
_diffrn_reflns_number 36430
_diffrn_reflns_theta_full 22.50
_diffrn_reflns_theta_max 22.50
_diffrn_reflns_theta_min 0.99
_exptl_absorpt_coefficient_mu 0.694
_exptl_absorpt_correction_T_max 0.8623
_exptl_absorpt_correction_T_min 0.7883
_exptl_absorpt_correction_type multi-scan
_exptl_absorpt_process_details SADABS
_exptl_crystal_colour colorless
_exptl_crystal_density_diffrn 1.048
_exptl_crystal_density_method 'not measured'
_exptl_crystal_description blocks
_exptl_crystal_F_000 2240
_exptl_crystal_size_max 0.36
_exptl_crystal_size_mid 0.28
_exptl_crystal_size_min 0.22
_refine_diff_density_max 0.592
_refine_diff_density_min -0.676
_refine_diff_density_rms 0.109
_refine_ls_extinction_method none
_refine_ls_goodness_of_fit_ref 1.325
_refine_ls_hydrogen_treatment constr
_refine_ls_matrix_type full
_refine_ls_number_parameters 494
_refine_ls_number_reflns 8501
_refine_ls_number_restraints 0
_refine_ls_restrained_S_all 1.325
_refine_ls_R_factor_all 0.1074
_refine_ls_R_factor_gt 0.0958
_refine_ls_shift/su_max 0.002
_refine_ls_shift/su_mean 0.000
_refine_ls_structure_factor_coef Fsqd
_refine_ls_weighting_details 'calc w=1/[\s^2^(Fo^2^)+(0.0421P)^2^+38.8432P] where P=(Fo^2^+2Fc^2^)/3'
_refine_ls_weighting_scheme calc
_refine_ls_wR_factor_gt 0.1843
_refine_ls_wR_factor_ref 0.1895
_reflns_number_gt 7714
_reflns_number_total 8501
_reflns_threshold_expression >2sigma(I)
_cod_data_source_file b910463a.txt
_cod_data_source_block 355j
_cod_original_sg_symbol_H-M P2(1)/n
_cod_database_code 7024083

loop_
_symmetry_equiv_pos_as_xyz
'x, y, z'
'-x+1/2, y+1/2, -z+1/2'
'-x, -y, -z'
'x-1/2, -y-1/2, z-1/2'

loop_
_atom_site_label
_atom_site_type_symbol
_atom_site_fract_x
_atom_site_fract_y
_atom_site_fract_z
_atom_site_U_iso_or_equiv
_atom_site_adp_type
_atom_site_occupancy
_atom_site_symmetry_multiplicity
_atom_site_calc_flag
_atom_site_refinement_flags
Zn1 Zn 0.87547(6) 0.86146(9) 0.12596(2) 0.0167(3) Uani 1 1 d .
Si1 Si 0.76882(13) 0.8999(2) 0.07973(5) 0.0141(5) Uani 1 1 d .
Si2 Si 0.82748(13) 0.8112(2) 0.03622(5) 0.0164(5) Uani 1 1 d .
Si3 Si 0.75206(14) 0.7867(2) -0.01724(5) 0.0170(5) Uani 1 1 d .
Si4 Si 0.83460(15) 0.6449(2) -0.04507(5) 0.0234(6) Uani 1 1 d .
Si5 Si 0.75404(14) 1.1404(2) 0.08452(5) 0.0197(5) Uani 1 1 d .
Si6 Si 0.66185(14) 0.7823(2) 0.09964(6) 0.0211(6) Uani 1 1 d .
Si7 Si 0.62393(15) 0.6745(3) -0.01839(6) 0.0260(6) Uani 1 1 d .
Si8 Si 0.72492(16) 0.9955(2) -0.04557(6) 0.0255(6) Uani 1 1 d .
Si9 Si 0.98438(13) 0.8226(2) 0.17137(5) 0.0156(5) Uani 1 1 d .
Si10 Si 0.91798(13) 0.8185(2) 0.21700(5) 0.0174(5) Uani 1 1 d .
Si11 Si 0.98742(14) 0.7586(2) 0.26985(5) 0.0168(5) Uani 1 1 d .
Si12 Si 0.98397(17) 0.5183(2) 0.27872(6) 0.0280(6) Uani 1 1 d .
Si13 Si 1.03861(15) 0.6236(2) 0.15115(5) 0.0236(6) Uani 1 1 d .
Si14 Si 1.07281(15) 1.0091(2) 0.16491(6) 0.0250(6) Uani 1 1 d .
Si15 Si 0.91033(15) 0.8581(2) 0.30687(6) 0.0254(6) Uani 1 1 d .
Si16 Si 1.12495(15) 0.8381(3) 0.28382(6) 0.0292(6) Uani 1 1 d .
C1 C 0.8651(6) 0.6311(9) 0.0494(2) 0.030(2) Uani 1 1 d .
H1A H 0.9047 0.5991 0.0360 0.045 Uiso 1 1 calc R
H1B H 0.8172 0.5680 0.0469 0.045 Uiso 1 1 calc R
H1C H 0.8927 0.6331 0.0722 0.045 Uiso 1 1 calc R
C2 C 0.9220(5) 0.9206(10) 0.0342(2) 0.031(2) Uani 1 1 d .
H2A H 0.9601 0.9177 0.0551 0.047 Uiso 1 1 calc R
H2B H 0.9044 1.0162 0.0291 0.047 Uiso 1 1 calc R
H2C H 0.9506 0.8850 0.0172 0.047 Uiso 1 1 calc R
C3 C 0.9478(5) 0.6950(10) -0.0378(2) 0.037(2) Uani 1 1 d .
H3A H 0.9774 0.6391 -0.0517 0.056 Uiso 1 1 calc R
H3B H 0.9723 0.6790 -0.0151 0.056 Uiso 1 1 calc R
H3C H 0.9528 0.7930 -0.0430 0.056 Uiso 1 1 calc R
C4 C 0.7935(6) 0.6596(10) -0.0895(2) 0.038(2) Uani 1 1 d .
H4A H 0.8010 0.7545 -0.0966 0.056 Uiso 1 1 calc R
H4B H 0.7339 0.6361 -0.0939 0.056 Uiso 1 1 calc R
H4C H 0.8240 0.5960 -0.1013 0.056 Uiso 1 1 calc R
C5 C 0.8288(6) 0.4576(9) -0.0330(2) 0.034(2) Uani 1 1 d .
H5A H 0.7701 0.4291 -0.0358 0.050 Uiso 1 1 calc R
H5B H 0.8554 0.4463 -0.0103 0.050 Uiso 1 1 calc R
H5C H 0.8579 0.4004 -0.0468 0.050 Uiso 1 1 calc R
C6 C 0.7826(5) 1.1897(9) 0.12858(18) 0.026(2) Uani 1 1 d .
H6A H 0.7721 1.2885 0.1310 0.039 Uiso 1 1 calc R
H6B H 0.8419 1.1701 0.1364 0.039 Uiso 1 1 calc R
H6C H 0.7486 1.1362 0.1412 0.039 Uiso 1 1 calc R
C7 C 0.8277(5) 1.2387(8) 0.0631(2) 0.027(2) Uani 1 1 d .
H7A H 0.8114 1.2255 0.0397 0.040 Uiso 1 1 calc R
H7B H 0.8848 1.2046 0.0702 0.040 Uiso 1 1 calc R
H7C H 0.8253 1.3372 0.0682 0.040 Uiso 1 1 calc R
C8 C 0.6445(5) 1.1986(9) 0.0695(2) 0.028(2) Uani 1 1 d .
H8A H 0.6069 1.1538 0.0822 0.043 Uiso 1 1 calc R
H8B H 0.6280 1.1735 0.0466 0.043 Uiso 1 1 calc R
H8C H 0.6411 1.2991 0.0718 0.043 Uiso 1 1 calc R
C9 C 0.6474(6) 0.8762(10) 0.1378(2) 0.037(2) Uani 1 1 d .
H9A H 0.6286 0.9709 0.1323 0.055 Uiso 1 1 calc R
H9B H 0.7006 0.8783 0.1530 0.055 Uiso 1 1 calc R
H9C H 0.6054 0.8279 0.1477 0.055 Uiso 1 1 calc R
C10 C 0.6966(6) 0.6005(9) 0.1109(2) 0.035(2) Uani 1 1 d .
H10A H 0.6504 0.5492 0.1174 0.052 Uiso 1 1 calc R
H10B H 0.7441 0.6026 0.1289 0.052 Uiso 1 1 calc R
H10C H 0.7133 0.5550 0.0922 0.052 Uiso 1 1 calc R
C11 C 0.5549(5) 0.7759(10) 0.0746(2) 0.038(2) Uani 1 1 d .
H11A H 0.5550 0.7143 0.0561 0.057 Uiso 1 1 calc R
H11B H 0.5382 0.8690 0.0668 0.057 Uiso 1 1 calc R
H11C H 0.5154 0.7413 0.0878 0.057 Uiso 1 1 calc R
C12 C 0.5472(6) 0.8089(10) -0.0094(2) 0.041(3) Uani 1 1 d .
H12A H 0.5342 0.8726 -0.0277 0.061 Uiso 1 1 calc R
H12B H 0.5718 0.8605 0.0101 0.061 Uiso 1 1 calc R
H12C H 0.4958 0.7633 -0.0058 0.061 Uiso 1 1 calc R
C13 C 0.6352(6) 0.5308(10) 0.0119(2) 0.043(3) Uani 1 1 d .
H13A H 0.5821 0.4808 0.0100 0.064 Uiso 1 1 calc R
H13B H 0.6503 0.5690 0.0338 0.064 Uiso 1 1 calc R
H13C H 0.6791 0.4672 0.0078 0.064 Uiso 1 1 calc R
C14 C 0.5831(6) 0.5941(11) -0.0592(2) 0.046(3) Uani 1 1 d .
H14A H 0.6179 0.5146 -0.0625 0.069 Uiso 1 1 calc R
H14B H 0.5848 0.6624 -0.0763 0.069 Uiso 1 1 calc R
H14C H 0.5253 0.5635 -0.0599 0.069 Uiso 1 1 calc R
C15 C 0.6743(6) 1.1239(9) -0.0221(2) 0.035(2) Uani 1 1 d .
H15A H 0.7064 1.1307 0.0000 0.053 Uiso 1 1 calc R
H15B H 0.6172 1.0939 -0.0212 0.053 Uiso 1 1 calc R
H15C H 0.6728 1.2143 -0.0326 0.053 Uiso 1 1 calc R
C16 C 0.8242(7) 1.0706(10) -0.0548(3) 0.048(3) Uani 1 1 d .
H16A H 0.8110 1.1482 -0.0698 0.072 Uiso 1 1 calc R
H16B H 0.8545 0.9996 -0.0647 0.072 Uiso 1 1 calc R
H16C H 0.8590 1.1032 -0.0347 0.072 Uiso 1 1 calc R
C17 C 0.6516(7) 0.9690(11) -0.0851(2) 0.049(3) Uani 1 1 d .
H17A H 0.5977 0.9355 -0.0809 0.073 Uiso 1 1 calc R
H17B H 0.6755 0.9009 -0.0981 0.073 Uiso 1 1 calc R
H17C H 0.6435 1.0568 -0.0969 0.073 Uiso 1 1 calc R
C18 C 0.8725(5) 0.9989(9) 0.2185(2) 0.027(2) Uani 1 1 d .
H18A H 0.8425 1.0245 0.1970 0.041 Uiso 1 1 calc R
H18B H 0.9179 1.0650 0.2255 0.041 Uiso 1 1 calc R
H18C H 0.8338 1.0002 0.2339 0.041 Uiso 1 1 calc R
C19 C 0.8276(5) 0.6957(10) 0.2066(2) 0.032(2) Uani 1 1 d .
H19A H 0.7954 0.6946 0.2242 0.047 Uiso 1 1 calc R
H19B H 0.8488 0.6026 0.2036 0.047 Uiso 1 1 calc R
H19C H 0.7916 0.7258 0.1865 0.047 Uiso 1 1 calc R
C20 C 1.0196(9) 0.4170(11) 0.2459(3) 0.074(4) Uani 1 1 d .
H20A H 1.0107 0.3184 0.2492 0.110 Uiso 1 1 calc R
H20B H 1.0792 0.4342 0.2464 0.110 Uiso 1 1 calc R
H20C H 0.9877 0.4454 0.2249 0.110 Uiso 1 1 calc R
C21 C 0.8749(6) 0.4630(9) 0.2803(2) 0.041(3) Uani 1 1 d .
H21A H 0.8735 0.3628 0.2835 0.061 Uiso 1 1 calc R
H21B H 0.8382 0.4874 0.2599 0.061 Uiso 1 1 calc R
H21C H 0.8556 0.5097 0.2983 0.061 Uiso 1 1 calc R
C22 C 1.0527(6) 0.4647(9) 0.3171(2) 0.035(2) Uani 1 1 d .
H22A H 1.0385 0.5183 0.3351 0.053 Uiso 1 1 calc R
H22B H 1.1112 0.4815 0.3154 0.053 Uiso 1 1 calc R
H22C H 1.0445 0.3662 0.3208 0.053 Uiso 1 1 calc R
C23 C 1.0681(6) 0.6726(10) 0.1111(2) 0.036(2) Uani 1 1 d .
H23A H 1.0847 0.5896 0.1004 0.055 Uiso 1 1 calc R
H23B H 1.1148 0.7380 0.1148 0.055 Uiso 1 1 calc R
H23C H 1.0200 0.7155 0.0972 0.055 Uiso 1 1 calc R
C24 C 0.9567(6) 0.4856(9) 0.1433(2) 0.031(2) Uani 1 1 d .
H24A H 0.9784 0.4067 0.1327 0.047 Uiso 1 1 calc R
H24B H 0.9069 0.5222 0.1292 0.047 Uiso 1 1 calc R
H24C H 0.9420 0.4558 0.1639 0.047 Uiso 1 1 calc R
C25 C 1.1358(6) 0.5511(10) 0.1767(2) 0.036(2) Uani 1 1 d .
H25A H 1.1239 0.5248 0.1980 0.054 Uiso 1 1 calc R
H25B H 1.1801 0.6211 0.1795 0.054 Uiso 1 1 calc R
H25C H 1.1542 0.4696 0.1660 0.054 Uiso 1 1 calc R
C26 C 1.0496(6) 1.0633(10) 0.1219(2) 0.042(3) Uani 1 1 d .
H26A H 1.0864 1.1399 0.1184 0.063 Uiso 1 1 calc R
H26B H 0.9912 1.0933 0.1163 0.063 Uiso 1 1 calc R
H26C H 1.0588 0.9853 0.1080 0.063 Uiso 1 1 calc R
C27 C 1.1858(6) 0.9654(11) 0.1755(3) 0.057(3) Uani 1 1 d .
H27A H 1.1982 0.8878 0.1622 0.086 Uiso 1 1 calc R
H27B H 1.1994 0.9397 0.1985 0.086 Uiso 1 1 calc R
H27C H 1.2192 1.0457 0.1716 0.086 Uiso 1 1 calc R
C28 C 1.0504(7) 1.1661(9) 0.1880(2) 0.045(3) Uani 1 1 d .
H28A H 1.0859 1.2426 0.1834 0.067 Uiso 1 1 calc R
H28B H 1.0621 1.1460 0.2113 0.067 Uiso 1 1 calc R
H28C H 0.9915 1.1919 0.1815 0.067 Uiso 1 1 calc R
C29 C 0.9290(7) 1.0477(9) 0.3109(2) 0.050(3) Uani 1 1 d .
H29A H 0.9142 1.0914 0.2896 0.075 Uiso 1 1 calc R
H29B H 0.9882 1.0648 0.3196 0.075 Uiso 1 1 calc R
H29C H 0.8946 1.0867 0.3256 0.075 Uiso 1 1 calc R
C30 C 0.9427(6) 0.7820(10) 0.34831(19) 0.033(2) Uani 1 1 d .
H30A H 0.9114 0.8267 0.3634 0.050 Uiso 1 1 calc R
H30B H 1.0027 0.7968 0.3557 0.050 Uiso 1 1 calc R
H30C H 0.9308 0.6827 0.3475 0.050 Uiso 1 1 calc R
C31 C 0.7964(5) 0.8295(10) 0.2942(2) 0.037(2) Uani 1 1 d .
H31A H 0.7664 0.8746 0.3096 0.056 Uiso 1 1 calc R
H31B H 0.7847 0.7302 0.2937 0.056 Uiso 1 1 calc R
H31C H 0.7779 0.8687 0.2725 0.056 Uiso 1 1 calc R
C32 C 1.1945(6) 0.7396(13) 0.2611(3) 0.062(3) Uani 1 1 d .
H32A H 1.1733 0.7473 0.2378 0.093 Uiso 1 1 calc R
H32B H 1.1956 0.6422 0.2676 0.093 Uiso 1 1 calc R
H32C H 1.2512 0.7776 0.2661 0.093 Uiso 1 1 calc R
C33 C 1.1328(7) 1.0246(12) 0.2743(3) 0.066(4) Uani 1 1 d .
H33A H 1.1892 1.0578 0.2831 0.099 Uiso 1 1 calc R
H33B H 1.0919 1.0767 0.2840 0.099 Uiso 1 1 calc R
H33C H 1.1213 1.0376 0.2508 0.099 Uiso 1 1 calc R
C34 C 1.1641(6) 0.8136(11) 0.3284(2) 0.041(3) Uani 1 1 d .
H34A H 1.2242 0.8330 0.3333 0.061 Uiso 1 1 calc R
H34B H 1.1540 0.7181 0.3344 0.061 Uiso 1 1 calc R
H34C H 1.1346 0.8770 0.3407 0.061 Uiso 1 1 calc R

loop_
_atom_site_aniso_label
_atom_site_aniso_U_11
_atom_site_aniso_U_22
_atom_site_aniso_U_33
_atom_site_aniso_U_23
_atom_site_aniso_U_13
_atom_site_aniso_U_12
Zn1 0.0196(5) 0.0157(5) 0.0147(5) 0.0010(4) 0.0028(4) 0.0008(4)
Si1 0.0168(12) 0.0104(11) 0.0158(12) 0.0004(9) 0.0047(9) 0.0004(9)
Si2 0.0176(12) 0.0157(12) 0.0162(12) -0.0018(9) 0.0035(9) -0.0018(10)
Si3 0.0189(13) 0.0178(12) 0.0148(12) -0.0016(10) 0.0045(10) -0.0001(10)
Si4 0.0298(14) 0.0211(13) 0.0206(13) -0.0063(11) 0.0084(11) 0.0021(11)
Si5 0.0245(13) 0.0150(12) 0.0193(12) 0.0007(10) 0.0032(10) 0.0036(10)
Si6 0.0222(13) 0.0187(13) 0.0243(13) 0.0001(10) 0.0094(10) -0.0028(10)
Si7 0.0238(14) 0.0299(15) 0.0239(13) 0.0000(11) 0.0028(11) -0.0082(11)
Si8 0.0355(15) 0.0221(14) 0.0209(13) 0.0023(11) 0.0099(11) 0.0037(11)
Si9 0.0196(12) 0.0121(12) 0.0152(12) -0.0004(9) 0.0038(9) -0.0005(9)
Si10 0.0169(12) 0.0191(13) 0.0162(12) 0.0010(10) 0.0026(9) 0.0006(10)
Si11 0.0185(13) 0.0170(12) 0.0145(12) -0.0011(9) 0.0019(10) 0.0020(10)
Si12 0.0458(16) 0.0188(13) 0.0188(13) 0.0028(10) 0.0047(12) 0.0062(12)
Si13 0.0291(14) 0.0215(13) 0.0199(13) 0.0000(10) 0.0039(11) 0.0072(11)
Si14 0.0288(14) 0.0218(13) 0.0245(13) -0.0001(11) 0.0048(11) -0.0071(11)
Si15 0.0342(15) 0.0239(13) 0.0206(13) 0.0016(11) 0.0117(11) 0.0045(11)
Si16 0.0218(14) 0.0427(17) 0.0217(13) 0.0079(12) 0.0000(11) -0.0042(12)
C1 0.035(6) 0.025(5) 0.031(5) 0.004(4) 0.009(4) 0.013(4)
C2 0.030(5) 0.040(6) 0.022(5) -0.001(4) -0.003(4) -0.009(4)
C3 0.029(6) 0.042(6) 0.044(6) -0.013(5) 0.014(5) -0.002(5)
C4 0.045(6) 0.040(6) 0.030(5) -0.015(5) 0.013(5) 0.001(5)
C5 0.044(6) 0.029(6) 0.032(5) -0.006(4) 0.019(5) -0.003(5)
C6 0.038(6) 0.020(5) 0.017(5) -0.006(4) -0.004(4) 0.006(4)
C7 0.039(6) 0.014(5) 0.027(5) 0.005(4) 0.008(4) -0.003(4)
C8 0.028(5) 0.025(5) 0.032(5) 0.006(4) 0.005(4) 0.013(4)
C9 0.039(6) 0.042(6) 0.036(6) 0.003(5) 0.025(5) 0.008(5)
C10 0.046(6) 0.021(5) 0.042(6) 0.003(4) 0.021(5) -0.002(4)
C11 0.022(5) 0.048(6) 0.046(6) -0.005(5) 0.007(5) -0.004(5)
C12 0.032(6) 0.048(6) 0.046(6) -0.001(5) 0.013(5) 0.001(5)
C13 0.035(6) 0.043(6) 0.053(7) 0.000(5) 0.014(5) -0.009(5)
C14 0.045(7) 0.049(7) 0.043(6) -0.001(5) 0.006(5) -0.012(5)
C15 0.041(6) 0.029(5) 0.039(6) 0.004(4) 0.015(5) 0.009(5)
C16 0.067(8) 0.030(6) 0.058(7) 0.010(5) 0.038(6) 0.004(5)
C17 0.068(8) 0.040(6) 0.040(6) 0.001(5) 0.011(6) 0.011(6)
C18 0.029(5) 0.029(5) 0.023(5) 0.003(4) 0.004(4) 0.010(4)
C19 0.025(5) 0.044(6) 0.025(5) 0.015(4) 0.002(4) -0.001(4)
C20 0.157(13) 0.033(7) 0.036(7) 0.014(5) 0.033(8) 0.023(7)
C21 0.058(7) 0.022(5) 0.037(6) 0.010(4) -0.007(5) -0.014(5)
C22 0.035(6) 0.029(6) 0.037(6) 0.012(4) -0.004(5) 0.004(4)
C23 0.048(6) 0.034(6) 0.032(5) -0.001(4) 0.019(5) 0.012(5)
C24 0.041(6) 0.019(5) 0.031(5) -0.002(4) -0.001(4) 0.009(4)
C25 0.038(6) 0.033(6) 0.038(6) -0.002(5) 0.011(5) 0.008(5)
C26 0.049(7) 0.047(7) 0.032(6) 0.005(5) 0.015(5) -0.021(5)
C27 0.031(6) 0.045(7) 0.092(9) 0.003(6) 0.002(6) -0.013(5)
C28 0.076(8) 0.016(5) 0.042(6) 0.001(4) 0.010(5) -0.004(5)
C29 0.084(9) 0.028(6) 0.044(6) -0.003(5) 0.029(6) 0.014(6)
C30 0.046(6) 0.036(6) 0.020(5) 0.001(4) 0.012(4) 0.006(5)
C31 0.031(6) 0.054(7) 0.030(5) 0.015(5) 0.014(4) 0.020(5)
C32 0.024(6) 0.102(10) 0.060(8) -0.011(7) 0.007(5) 0.010(6)
C33 0.042(7) 0.069(8) 0.072(8) 0.036(7) -0.029(6) -0.029(6)
C34 0.036(6) 0.051(7) 0.030(5) 0.004(5) -0.007(4) -0.021(5)

loop_
_atom_type_symbol
_atom_type_description
_atom_type_scat_dispersion_real
_atom_type_scat_dispersion_imag
_atom_type_scat_source
C C 0.0033 0.0016 'International Tables Vol C Tables 4.2.6.8 and 6.1.1.4'
H H 0.0000 0.0000 'International Tables Vol C Tables 4.2.6.8 and 6.1.1.4'
Si Si 0.0817 0.0704 'International Tables Vol C Tables 4.2.6.8 and 6.1.1.4'
Zn Zn 0.2839 1.4301 'International Tables Vol C Tables 4.2.6.8 and 6.1.1.4'

loop_
_geom_angle_atom_site_label_1
_geom_angle_atom_site_label_2
_geom_angle_atom_site_label_3
_geom_angle
Si9 Zn1 Si1 178.69(8)
Si5 Si1 Si6 110.80(12)
Si5 Si1 Si2 119.11(11)
Si6 Si1 Si2 121.58(12)
Si5 Si1 Zn1 98.93(10)
Si6 Si1 Zn1 96.39(10)
Si2 Si1 Zn1 103.62(10)
C2 Si2 C1 107.9(4)
C2 Si2 Si3 107.6(3)
C1 Si2 Si3 105.6(3)
C2 Si2 Si1 106.0(3)
C1 Si2 Si1 105.2(3)
Si3 Si2 Si1 123.72(12)
Si7 Si3 Si8 107.64(12)
Si7 Si3 Si2 111.93(12)
Si8 Si3 Si2 114.34(12)
Si7 Si3 Si4 107.58(12)
Si8 Si3 Si4 108.73(12)
Si2 Si3 Si4 106.39(12)
C4 Si4 C3 107.9(4)
C4 Si4 C5 108.3(4)
C3 Si4 C5 107.4(4)
C4 Si4 Si3 108.3(3)
C3 Si4 Si3 113.4(3)
C5 Si4 Si3 111.4(3)
C8 Si5 C7 109.7(4)
C8 Si5 C6 107.9(4)
C7 Si5 C6 105.9(4)
C8 Si5 Si1 112.1(3)
C7 Si5 Si1 112.1(3)
C6 Si5 Si1 108.9(3)
C11 Si6 C10 108.6(4)
C11 Si6 C9 104.4(4)
C10 Si6 C9 108.3(4)
C11 Si6 Si1 119.3(3)
C10 Si6 Si1 109.5(3)
C9 Si6 Si1 106.2(3)
C13 Si7 C12 111.3(4)
C13 Si7 C14 106.5(5)
C12 Si7 C14 109.2(5)
C13 Si7 Si3 110.6(3)
C12 Si7 Si3 107.1(3)
C14 Si7 Si3 112.1(3)
C15 Si8 C16 109.2(4)
C15 Si8 C17 106.7(4)
C16 Si8 C17 107.7(5)
C15 Si8 Si3 111.5(3)
C16 Si8 Si3 110.4(3)
C17 Si8 Si3 111.2(3)
Si13 Si9 Si14 108.17(12)
Si13 Si9 Si10 122.47(12)
Si14 Si9 Si10 118.95(12)
Si13 Si9 Zn1 96.55(10)
Si14 Si9 Zn1 99.69(10)
Si10 Si9 Zn1 105.57(10)
C19 Si10 C18 107.2(4)
C19 Si10 Si9 105.9(3)
C18 Si10 Si9 104.4(3)
C19 Si10 Si11 106.5(3)
C18 Si10 Si11 108.4(3)
Si9 Si10 Si11 123.50(12)
Si16 Si11 Si12 109.50(13)
Si16 Si11 Si15 107.27(12)
Si12 Si11 Si15 105.49(12)
Si16 Si11 Si10 115.30(12)
Si12 Si11 Si10 111.57(12)
Si15 Si11 Si10 107.13(12)
C22 Si12 C21 108.5(4)
C22 Si12 C20 105.9(5)
C21 Si12 C20 107.4(6)
C22 Si12 Si11 112.6(3)
C21 Si12 Si11 109.8(3)
C20 Si12 Si11 112.5(4)
C24 Si13 C25 109.4(4)
C24 Si13 C23 107.9(4)
C25 Si13 C23 106.3(4)
C24 Si13 Si9 110.4(3)
C25 Si13 Si9 115.7(3)
C23 Si13 Si9 106.8(3)
C26 Si14 C27 108.6(5)
C26 Si14 C28 104.5(5)
C27 Si14 C28 109.6(5)
C26 Si14 Si9 107.9(3)
C27 Si14 Si9 113.3(3)
C28 Si14 Si9 112.5(3)
C31 Si15 C29 108.1(5)
C31 Si15 C30 107.9(4)
C29 Si15 C30 106.8(5)
C31 Si15 Si11 111.7(3)
C29 Si15 Si11 111.3(3)
C30 Si15 Si11 110.8(3)
C33 Si16 C32 108.4(6)
C33 Si16 C34 108.2(5)
C32 Si16 C34 108.4(5)
C33 Si16 Si11 111.4(3)
C32 Si16 Si11 110.1(4)
C34 Si16 Si11 110.3(3)

loop_
_geom_bond_atom_site_label_1
_geom_bond_atom_site_label_2
_geom_bond_distance
Zn1 Si9 2.387(2)
Zn1 Si1 2.388(2)
Si1 Si5 2.352(3)
Si1 Si6 2.354(3)
Si1 Si2 2.368(3)
Si2 C2 1.881(8)
Si2 C1 1.897(8)
Si2 Si3 2.368(3)
Si3 Si7 2.342(3)
Si3 Si8 2.347(3)
Si3 Si4 2.369(3)
Si4 C4 1.871(9)
Si4 C3 1.875(9)
Si4 C5 1.889(9)
Si5 C8 1.867(8)
Si5 C7 1.880(8)
Si5 C6 1.886(8)
Si6 C11 1.864(9)
Si6 C10 1.882(9)
Si6 C9 1.892(9)
Si7 C13 1.871(10)
Si7 C12 1.887(9)
Si7 C14 1.889(10)
Si8 C15 1.866(9)
Si8 C16 1.872(10)
Si8 C17 1.878(10)
Si9 Si13 2.340(3)
Si9 Si14 2.353(3)
Si9 Si10 2.362(3)
Si10 C19 1.880(9)
Si10 C18 1.902(8)
Si10 Si11 2.373(3)
Si11 Si16 2.338(3)
Si11 Si12 2.359(3)
Si11 Si15 2.369(3)
Si12 C22 1.860(8)
Si12 C21 1.866(10)
Si12 C20 1.866(11)
Si13 C24 1.874(9)
Si13 C25 1.880(9)
Si13 C23 1.891(9)
Si14 C26 1.854(9)
Si14 C27 1.859(10)
Si14 C28 1.874(9)
Si15 C31 1.854(9)
Si15 C29 1.864(10)
Si15 C30 1.875(8)
Si16 C33 1.858(11)
Si16 C32 1.866(10)
Si16 C34 1.880(9)

loop_
_geom_torsion_atom_site_label_1
_geom_torsion_atom_site_label_2
_geom_torsion_atom_site_label_3
_geom_torsion_atom_site_label_4
_geom_torsion
Si9 Zn1 Si1 Si5 -103(4)
Si9 Zn1 Si1 Si6 145(4)
Si9 Zn1 Si1 Si2 20(4)
Si5 Si1 Si2 C2 45.3(3)
Si6 Si1 Si2 C2 -169.7(3)
Zn1 Si1 Si2 C2 -63.3(3)
Si5 Si1 Si2 C1 159.5(3)
Si6 Si1 Si2 C1 -55.5(3)
Zn1 Si1 Si2 C1 50.9(3)
Si5 Si1 Si2 Si3 -79.42(17)
Si6 Si1 Si2 Si3 65.59(18)
Zn1 Si1 Si2 Si3 172.06(11)
C2 Si2 Si3 Si7 -173.3(3)
C1 Si2 Si3 Si7 71.6(3)
Si1 Si2 Si3 Si7 -49.29(18)
C2 Si2 Si3 Si8 -50.6(3)
C1 Si2 Si3 Si8 -165.7(3)
Si1 Si2 Si3 Si8 73.44(17)
C2 Si2 Si3 Si4 69.5(3)
C1 Si2 Si3 Si4 -45.6(3)
Si1 Si2 Si3 Si4 -166.53(12)
Si7 Si3 Si4 C4 74.8(3)
Si8 Si3 Si4 C4 -41.5(4)
Si2 Si3 Si4 C4 -165.1(3)
Si7 Si3 Si4 C3 -165.5(4)
Si8 Si3 Si4 C3 78.2(4)
Si2 Si3 Si4 C3 -45.4(4)
Si7 Si3 Si4 C5 -44.2(4)
Si8 Si3 Si4 C5 -160.5(3)
Si2 Si3 Si4 C5 75.9(3)
Si6 Si1 Si5 C8 -47.2(3)
Si2 Si1 Si5 C8 101.3(3)
Zn1 Si1 Si5 C8 -147.6(3)
Si6 Si1 Si5 C7 -171.1(3)
Si2 Si1 Si5 C7 -22.6(3)
Zn1 Si1 Si5 C7 88.6(3)
Si6 Si1 Si5 C6 72.0(3)
Si2 Si1 Si5 C6 -139.5(3)
Zn1 Si1 Si5 C6 -28.3(3)
Si5 Si1 Si6 C11 76.4(4)
Si2 Si1 Si6 C11 -71.2(4)
Zn1 Si1 Si6 C11 178.5(4)
Si5 Si1 Si6 C10 -157.8(3)
Si2 Si1 Si6 C10 54.6(4)
Zn1 Si1 Si6 C10 -55.7(3)
Si5 Si1 Si6 C9 -41.0(3)
Si2 Si1 Si6 C9 171.4(3)
Zn1 Si1 Si6 C9 61.1(3)
Si8 Si3 Si7 C13 -165.8(4)
Si2 Si3 Si7 C13 -39.3(4)
Si4 Si3 Si7 C13 77.2(4)
Si8 Si3 Si7 C12 -44.3(3)
Si2 Si3 Si7 C12 82.2(3)
Si4 Si3 Si7 C12 -161.3(3)
Si8 Si3 Si7 C14 75.5(4)
Si2 Si3 Si7 C14 -158.1(4)
Si4 Si3 Si7 C14 -41.5(4)
Si7 Si3 Si8 C15 72.5(4)
Si2 Si3 Si8 C15 -52.5(4)
Si4 Si3 Si8 C15 -171.2(3)
Si7 Si3 Si8 C16 -165.9(4)
Si2 Si3 Si8 C16 69.0(4)
Si4 Si3 Si8 C16 -49.7(4)
Si7 Si3 Si8 C17 -46.5(4)
Si2 Si3 Si8 C17 -171.5(4)
Si4 Si3 Si8 C17 69.8(4)
Si1 Zn1 Si9 Si13 -51(4)
Si1 Zn1 Si9 Si14 59(4)
Si1 Zn1 Si9 Si10 -178(100)
Si13 Si9 Si10 C19 -58.6(3)
Si14 Si9 Si10 C19 160.6(3)
Zn1 Si9 Si10 C19 49.9(3)
Si13 Si9 Si10 C18 -171.7(3)
Si14 Si9 Si10 C18 47.6(3)
Zn1 Si9 Si10 C18 -63.1(3)
Si13 Si9 Si10 Si11 64.26(19)
Si14 Si9 Si10 Si11 -76.50(18)
Zn1 Si9 Si10 Si11 172.78(11)
C19 Si10 Si11 Si16 160.6(3)
C18 Si10 Si11 Si16 -84.3(3)
Si9 Si10 Si11 Si16 38.00(19)
C19 Si10 Si11 Si12 34.9(3)
C18 Si10 Si11 Si12 150.0(3)
Si9 Si10 Si11 Si12 -87.71(16)
C19 Si10 Si11 Si15 -80.1(3)
C18 Si10 Si11 Si15 35.0(3)
Si9 Si10 Si11 Si15 157.30(13)
Si16 Si11 Si12 C22 41.5(4)
Si15 Si11 Si12 C22 -73.7(4)
Si10 Si11 Si12 C22 170.3(3)
Si16 Si11 Si12 C21 162.4(3)
Si15 Si11 Si12 C21 47.2(3)
Si10 Si11 Si12 C21 -68.8(3)
Si16 Si11 Si12 C20 -78.1(5)
Si15 Si11 Si12 C20 166.8(5)
Si10 Si11 Si12 C20 50.8(5)
Si14 Si9 Si13 C24 -162.1(3)
Si10 Si9 Si13 C24 53.5(3)
Zn1 Si9 Si13 C24 -59.7(3)
Si14 Si9 Si13 C25 72.9(4)
Si10 Si9 Si13 C25 -71.5(4)
Zn1 Si9 Si13 C25 175.4(3)
Si14 Si9 Si13 C23 -45.1(4)
Si10 Si9 Si13 C23 170.5(3)
Zn1 Si9 Si13 C23 57.4(3)
Si13 Si9 Si14 C26 77.7(4)
Si10 Si9 Si14 C26 -136.4(4)
Zn1 Si9 Si14 C26 -22.5(4)
Si13 Si9 Si14 C27 -42.5(4)
Si10 Si9 Si14 C27 103.3(4)
Zn1 Si9 Si14 C27 -142.7(4)
Si13 Si9 Si14 C28 -167.5(4)
Si10 Si9 Si14 C28 -21.7(4)
Zn1 Si9 Si14 C28 92.3(4)
Si16 Si11 Si15 C31 169.6(3)
Si12 Si11 Si15 C31 -73.7(3)
Si10 Si11 Si15 C31 45.3(3)
Si16 Si11 Si15 C29 48.7(4)
Si12 Si11 Si15 C29 165.3(4)
Si10 Si11 Si15 C29 -75.7(4)
Si16 Si11 Si15 C30 -70.0(4)
Si12 Si11 Si15 C30 46.7(4)
Si10 Si11 Si15 C30 165.7(3)
Si12 Si11 Si16 C33 175.6(5)
Si15 Si11 Si16 C33 -70.4(5)
Si10 Si11 Si16 C33 48.8(5)
Si12 Si11 Si16 C32 55.2(4)
Si15 Si11 Si16 C32 169.2(4)
Si10 Si11 Si16 C32 -71.5(4)
Si12 Si11 Si16 C34 -64.3(4)
Si15 Si11 Si16 C34 49.7(4)
Si10 Si11 Si16 C34 168.9(4)
